data_4118257
loop_
_publ_author_name
'Jesse D. Sokolow'
'Elzbieta Trzop'
'Yang Chen'
'Jiji Tang'
'Laura J. Allen'
'Robert H. Crabtree'
'Jason B. Benedict'
'Philip Coppens'

_publ_section_title
;
 Binding Modes of Carboxylate- and Acetylacetonate-Linked Chromophores to
 Homodisperse Polyoxotitanate Nanoclusters
;
_journal_name_full 'Journal of the American Chemical Society'
_journal_page_first 11695
_journal_page_last 11700
_journal_paper_doi 10.1021/ja303692r
_journal_volume 134
_journal_year 2012
_chemical_formula_moiety 'C92 H152 N4 O56 Ti17, 7(C6 H6)'
_chemical_formula_sum 'C134 H194 N4 O56 Ti17'
_chemical_formula_weight 3571.23
_chemical_name_systematic
; 
 ? 
;
_space_group_IT_number 15
_symmetry_cell_setting monoclinic
_symmetry_Int_Tables_number 15
_symmetry_space_group_name_Hall '-C 2yc'
_symmetry_space_group_name_H-M 'C 1 2/c 1'
_atom_sites_solution_hydrogens geom
_atom_sites_solution_primary direct
_atom_sites_solution_secondary difmap
_audit_creation_method SHELXL-97
_cell_angle_alpha 90.00
_cell_angle_beta 97.022(2)
_cell_angle_gamma 90.00
_cell_formula_units_Z 4
_cell_length_a 38.622(3)
_cell_length_b 14.0053(8)
_cell_length_c 30.3354(19)
_cell_measurement_reflns_used 953
_cell_measurement_temperature 90(2)
_cell_measurement_theta_max 18.0
_cell_measurement_theta_min 1.0
_cell_volume 16285.7(19)
_computing_cell_refinement 'SMART (Bruker, 1997-2003)'
_computing_data_collection 'SMART (Bruker, 1997-2003)'
_computing_data_reduction 'SMART (Bruker, 1997-2003)'
_computing_structure_solution 'SHELXS-97 (Sheldrick, 1990)'
_diffrn_ambient_temperature 90(2)
_diffrn_measured_fraction_theta_full 1.000
_diffrn_measured_fraction_theta_max 1.000
_diffrn_measurement_device_type
;
Bruker SMART Apex II CCD Detector
;
_diffrn_measurement_method \w
_diffrn_radiation_monochromator graphite
_diffrn_radiation_source 'rotating anode'
_diffrn_radiation_type MoK\a
_diffrn_radiation_wavelength 0.71073
_diffrn_reflns_av_R_equivalents 0.0597
_diffrn_reflns_av_sigmaI/netI 0.0329
_diffrn_reflns_limit_h_max 49
_diffrn_reflns_limit_h_min -49
_diffrn_reflns_limit_k_max 17
_diffrn_reflns_limit_k_min -17
_diffrn_reflns_limit_l_max 38
_diffrn_reflns_limit_l_min -38
_diffrn_reflns_number 143353
_diffrn_reflns_theta_full 27.10
_diffrn_reflns_theta_max 27.10
_diffrn_reflns_theta_min 1.35
_exptl_absorpt_coefficient_mu 0.864
_exptl_absorpt_correction_T_max 0.7465
_exptl_absorpt_correction_T_min 0.6957
_exptl_absorpt_correction_type multi-scan
_exptl_absorpt_process_details sadabs
_exptl_crystal_colour 'pale yellow'
_exptl_crystal_density_diffrn 1.457
_exptl_crystal_description prism
_exptl_crystal_F_000 7392
_exptl_crystal_size_max 0.40
_exptl_crystal_size_mid 0.20
_exptl_crystal_size_min 0.20
_refine_diff_density_max 0.956
_refine_diff_density_min -0.612
_refine_diff_density_rms 0.073
_refine_ls_extinction_method none
_refine_ls_goodness_of_fit_ref 1.056
_refine_ls_hydrogen_treatment riding
_refine_ls_matrix_type full
_refine_ls_number_parameters 1039
_refine_ls_number_reflns 17969
_refine_ls_number_restraints 0
_refine_ls_restrained_S_all 1.056
_refine_ls_R_factor_all 0.0657
_refine_ls_R_factor_gt 0.0386
_refine_ls_shift/su_max 0.002
_refine_ls_shift/su_mean 0.000
_refine_ls_structure_factor_coef Fsqd
_refine_ls_weighting_details 'calc w=1/[\s^2^(Fo^2^)+(0.0406P)^2^+43.2902P] where P=(Fo^2^+2Fc^2^)/3'
_refine_ls_weighting_scheme calc
_refine_ls_wR_factor_gt 0.0913
_refine_ls_wR_factor_ref 0.1064
_reflns_number_gt 13239
_reflns_number_total 17969
_reflns_threshold_expression >2sigma(I)
_cod_data_source_file ja303692r_si_008.cif
_cod_data_source_block Ti17_NPA
_cod_original_cell_volume 16285.6(19)
_cod_original_sg_symbol_H-M 'C 2/c'
_cod_database_code 4118257

loop_
_symmetry_equiv_pos_as_xyz
'x, y, z'
'-x, y, -z+1/2'
'x+1/2, y+1/2, z'
'-x+1/2, y+1/2, -z+1/2'
'-x, -y, -z'
'x, -y, z-1/2'
'-x+1/2, -y+1/2, -z'
'x+1/2, -y+1/2, z-1/2'

loop_
_atom_site_label
_atom_site_type_symbol
_atom_site_fract_x
_atom_site_fract_y
_atom_site_fract_z
_atom_site_U_iso_or_equiv
_atom_site_adp_type
_atom_site_occupancy
_atom_site_symmetry_multiplicity
_atom_site_calc_flag
_atom_site_refinement_flags
_atom_site_disorder_assembly
_atom_site_disorder_group
Ti1 Ti 0.5000 0.73567(4) 0.7500 0.01414(12) Uani 1 2 d S . .
Ti2 Ti 0.589939(11) 0.71633(3) 0.787561(15) 0.01782(10) Uani 1 1 d . . .
Ti3 Ti 0.589610(11) 0.73501(3) 0.689675(15) 0.01797(10) Uani 1 1 d . . .
Ti4 Ti 0.518768(12) 0.75474(3) 0.640184(15) 0.02047(10) Uani 1 1 d . A .
Ti5 Ti 0.441675(12) 0.73424(4) 0.628408(15) 0.02227(11) Uani 1 1 d . . .
Ti6 Ti 0.464475(12) 0.55503(3) 0.679862(17) 0.02342(11) Uani 1 1 d . . .
Ti7 Ti 0.554046(12) 0.55551(3) 0.717663(17) 0.02151(11) Uani 1 1 d . . .
Ti8 Ti 0.467206(12) 0.91480(3) 0.677013(14) 0.01794(10) Uani 1 1 d . . .
Ti9 Ti 0.551778(12) 0.91570(3) 0.712597(14) 0.01653(10) Uani 1 1 d . . .
O1 O 0.53737(4) 0.65758(12) 0.76491(6) 0.0178(4) Uani 1 1 d . . .
O2 O 0.50762(4) 0.81363(12) 0.70390(5) 0.0164(3) Uani 1 1 d . . .
O3 O 0.57982(4) 0.63870(13) 0.83780(6) 0.0227(4) Uani 1 1 d . . .
O4 O 0.59747(4) 0.63860(12) 0.73609(6) 0.0200(4) Uani 1 1 d . . .
O5 O 0.54897(4) 0.65972(13) 0.67416(6) 0.0210(4) Uani 1 1 d . . .
O6 O 0.48223(4) 0.66112(13) 0.64693(6) 0.0223(4) Uani 1 1 d . . .
O7 O 0.43357(4) 0.81086(13) 0.67823(5) 0.0192(4) Uani 1 1 d . . .
O8 O 0.50792(5) 0.52238(13) 0.70296(7) 0.0245(4) Uani 1 1 d . . .
O9 O 0.47664(5) 0.83117(13) 0.62358(6) 0.0220(4) Uani 1 1 d . . .
O10 O 0.56035(4) 0.83200(13) 0.65864(6) 0.0197(4) Uani 1 1 d . . .
O11 O 0.58084(4) 0.81027(12) 0.73921(5) 0.0166(3) Uani 1 1 d . . .
O12 O 0.46148(4) 0.94770(12) 0.73456(6) 0.0179(4) Uani 1 1 d . . .
O13 O 0.64027(5) 0.77328(13) 0.69620(6) 0.0225(4) Uani 1 1 d . . .
O14 O 0.60438(5) 0.68160(14) 0.63188(6) 0.0245(4) Uani 1 1 d . . .
O15 O 0.43973(5) 0.66319(14) 0.56979(6) 0.0267(4) Uani 1 1 d . . .
O16 O 0.39978(5) 0.79746(15) 0.59398(6) 0.0293(5) Uani 1 1 d . . .
O17 O 0.63416(4) 0.74114(13) 0.80685(6) 0.0224(4) Uani 1 1 d . . .
O18 O 0.52680(5) 0.73497(15) 0.58463(6) 0.0296(4) Uani 1 1 d . . .
O19 O 0.56141(5) 0.48643(13) 0.77594(7) 0.0282(4) Uani 1 1 d . . .
O20 O 0.57522(5) 0.47249(13) 0.68579(7) 0.0292(4) Uani 1 1 d . . .
O21 O 0.45802(5) 0.47182(15) 0.63452(8) 0.0368(5) Uani 1 1 d . . .
O22 O 0.43978(5) 0.99913(14) 0.64630(6) 0.0262(4) Uani 1 1 d . . .
O23 O 0.51275(5) 0.98288(12) 0.67351(6) 0.0203(4) Uani 1 1 d . . .
O24 O 0.58671(5) 0.99998(12) 0.71078(6) 0.0222(4) Uani 1 1 d . . .
O25 O 0.80560(9) 0.5396(2) 0.57182(15) 0.1028(14) Uani 1 1 d . . .
O26 O 0.79587(9) 0.6571(3) 0.52806(12) 0.0897(12) Uani 1 1 d . . .
O27 O 0.27936(5) 0.64098(16) 0.35466(7) 0.0369(5) Uani 1 1 d . . .
O28 O 0.29654(8) 0.78067(19) 0.33730(8) 0.0642(8) Uani 1 1 d . . .
N1 N 0.78820(8) 0.6067(2) 0.55760(13) 0.0565(9) Uani 1 1 d . . .
N2 N 0.29805(7) 0.71106(19) 0.36172(8) 0.0336(6) Uani 1 1 d . . .
C1 C 0.63043(8) 0.6204(2) 0.57174(10) 0.0326(7) Uani 1 1 d . . .
H1A H 0.6067 0.5956 0.5639 0.049 Uiso 1 1 calc R . .
H1B H 0.6472 0.5676 0.5730 0.049 Uiso 1 1 calc R . .
H1C H 0.6357 0.6666 0.5492 0.049 Uiso 1 1 calc R . .
C2 C 0.63300(7) 0.66862(19) 0.61626(9) 0.0234(6) Uani 1 1 d . . .
C3 C 0.66550(7) 0.69756(19) 0.63813(9) 0.0227(5) Uani 1 1 d . . .
C4 C 0.66702(7) 0.75187(19) 0.67700(9) 0.0227(5) Uani 1 1 d . . .
C5 C 0.70156(7) 0.7893(2) 0.69845(10) 0.0340(7) Uani 1 1 d . . .
H5A H 0.7132 0.7402 0.7179 0.051 Uiso 1 1 calc R . .
H5B H 0.6977 0.8463 0.7160 0.051 Uiso 1 1 calc R . .
H5C H 0.7162 0.8059 0.6754 0.051 Uiso 1 1 calc R . .
C6 C 0.69800(7) 0.67429(19) 0.61807(9) 0.0247(6) Uani 1 1 d . . .
C7 C 0.70842(8) 0.7304(2) 0.58442(10) 0.0326(7) Uani 1 1 d . . .
H7 H 0.6950 0.7850 0.5747 0.039 Uiso 1 1 calc R . .
C8 C 0.73786(9) 0.7087(2) 0.56470(11) 0.0382(7) Uani 1 1 d . . .
H8 H 0.7449 0.7479 0.5418 0.046 Uiso 1 1 calc R . .
C9 C 0.75654(8) 0.6299(2) 0.57876(12) 0.0383(8) Uani 1 1 d . . .
C10 C 0.74743(9) 0.5717(2) 0.61191(14) 0.0492(10) Uani 1 1 d . . .
H10 H 0.7610 0.5170 0.6212 0.059 Uiso 1 1 calc R . .
C11 C 0.71784(8) 0.5949(2) 0.63160(13) 0.0403(8) Uani 1 1 d . . .
H11 H 0.7112 0.5556 0.6547 0.048 Uiso 1 1 calc R . .
C12 C 0.35127(8) 0.8523(2) 0.54644(10) 0.0366(8) Uani 1 1 d . . .
H12A H 0.3556 0.9011 0.5246 0.055 Uiso 1 1 calc R . .
H12B H 0.3467 0.8834 0.5741 0.055 Uiso 1 1 calc R . .
H12C H 0.3310 0.8139 0.5348 0.055 Uiso 1 1 calc R . .
C13 C 0.38261(7) 0.7891(2) 0.55533(9) 0.0254(6) Uani 1 1 d . . .
C14 C 0.39135(7) 0.72434(19) 0.52317(8) 0.0215(5) Uani 1 1 d . . .
C15 C 0.42001(7) 0.6632(2) 0.53273(8) 0.0235(6) Uani 1 1 d . . .
C16 C 0.42951(8) 0.5911(2) 0.49938(9) 0.0325(7) Uani 1 1 d . . .
H16A H 0.4176 0.5306 0.5037 0.049 Uiso 1 1 calc R . .
H16B H 0.4548 0.5809 0.5035 0.049 Uiso 1 1 calc R . .
H16C H 0.4223 0.6149 0.4693 0.049 Uiso 1 1 calc R . .
C17 C 0.36864(7) 0.71840(19) 0.47958(8) 0.0227(6) Uani 1 1 d . . .
C18 C 0.36809(7) 0.79230(19) 0.44876(9) 0.0254(6) Uani 1 1 d . . .
H18 H 0.3835 0.8450 0.4546 0.030 Uiso 1 1 calc R . .
C19 C 0.34533(8) 0.7900(2) 0.40956(9) 0.0292(6) Uani 1 1 d . . .
H19 H 0.3448 0.8404 0.3886 0.035 Uiso 1 1 calc R . .
C20 C 0.32345(7) 0.7120(2) 0.40202(9) 0.0260(6) Uani 1 1 d . . .
C21 C 0.32386(7) 0.6364(2) 0.43104(9) 0.0263(6) Uani 1 1 d . . .
H21 H 0.3089 0.5831 0.4246 0.032 Uiso 1 1 calc R . .
C22 C 0.34670(7) 0.6402(2) 0.47008(9) 0.0247(6) Uani 1 1 d . . .
H22 H 0.3474 0.5888 0.4906 0.030 Uiso 1 1 calc R . .
C23 C 0.67006(8) 0.7531(3) 0.80522(12) 0.0408(8) Uani 1 1 d . . .
H23 H 0.6730 0.7942 0.7790 0.049 Uiso 1 1 calc R . .
C24 C 0.68653(10) 0.6573(3) 0.79819(16) 0.0607(11) Uani 1 1 d . . .
H24A H 0.6847 0.6163 0.8240 0.091 Uiso 1 1 calc R . .
H24B H 0.7112 0.6663 0.7945 0.091 Uiso 1 1 calc R . .
H24C H 0.6744 0.6271 0.7715 0.091 Uiso 1 1 calc R . .
C25 C 0.68600(9) 0.8048(3) 0.84622(13) 0.0600(11) Uani 1 1 d . . .
H25A H 0.6740 0.8658 0.8487 0.090 Uiso 1 1 calc R . .
H25B H 0.7108 0.8166 0.8442 0.090 Uiso 1 1 calc R . .
H25C H 0.6837 0.7656 0.8725 0.090 Uiso 1 1 calc R . .
C26A C 0.5202(4) 0.7566(16) 0.5385(5) 0.065(4) Uani 0.540(9) 1 d P A 1
H26 H 0.4959 0.7313 0.5312 0.078 Uiso 0.540(9) 1 calc PR A 1
C26B C 0.5353(4) 0.7596(17) 0.5432(7) 0.060(5) Uani 0.460(9) 1 d P A 2
H26A H 0.5358 0.6971 0.5273 0.073 Uiso 0.460(9) 1 calc PR A 2
C27A C 0.5400(3) 0.6903(9) 0.5140(3) 0.099(4) Uani 0.540(9) 1 d P A 1
H27A H 0.5300 0.6893 0.4827 0.149 Uiso 0.540(9) 1 calc PR A 1
H27B H 0.5389 0.6261 0.5266 0.149 Uiso 0.540(9) 1 calc PR A 1
H27C H 0.5644 0.7112 0.5162 0.149 Uiso 0.540(9) 1 calc PR A 1
C27B C 0.4981(2) 0.8129(9) 0.5189(3) 0.048(3) Uani 0.460(9) 1 d P A 2
H27D H 0.4782 0.7702 0.5208 0.072 Uiso 0.460(9) 1 calc PR A 2
H27E H 0.5003 0.8262 0.4877 0.072 Uiso 0.460(9) 1 calc PR A 2
H27F H 0.4943 0.8728 0.5343 0.072 Uiso 0.460(9) 1 calc PR A 2
C28A C 0.5151(4) 0.8547(10) 0.5287(4) 0.094(4) Uani 0.540(9) 1 d P A 1
H28A H 0.5377 0.8854 0.5273 0.140 Uiso 0.540(9) 1 calc PR A 1
H28B H 0.5034 0.8851 0.5520 0.140 Uiso 0.540(9) 1 calc PR A 1
H28C H 0.5006 0.8617 0.5000 0.140 Uiso 0.540(9) 1 calc PR A 1
C28B C 0.5623(2) 0.8030(9) 0.5335(3) 0.074(4) Uani 0.460(9) 1 d P A 2
H28D H 0.5636 0.7975 0.5016 0.111 Uiso 0.460(9) 1 calc PR A 2
H28E H 0.5832 0.7742 0.5500 0.111 Uiso 0.460(9) 1 calc PR A 2
H28F H 0.5610 0.8705 0.5416 0.111 Uiso 0.460(9) 1 calc PR A 2
C29 C 0.59731(7) 0.4497(2) 0.65351(9) 0.0266(6) Uani 1 1 d . . .
H29 H 0.5935 0.4977 0.6290 0.032 Uiso 1 1 calc R . .
C30 C 0.58749(8) 0.3519(2) 0.63441(10) 0.0334(7) Uani 1 1 d . . .
H30A H 0.5920 0.3035 0.6578 0.050 Uiso 1 1 calc R . .
H30B H 0.6014 0.3377 0.6103 0.050 Uiso 1 1 calc R . .
H30C H 0.5627 0.3512 0.6228 0.050 Uiso 1 1 calc R . .
C31 C 0.63502(7) 0.4549(2) 0.67393(11) 0.0351(7) Uani 1 1 d . . .
H31A H 0.6399 0.4028 0.6953 0.053 Uiso 1 1 calc R . .
H31B H 0.6393 0.5163 0.6891 0.053 Uiso 1 1 calc R . .
H31C H 0.6503 0.4491 0.6505 0.053 Uiso 1 1 calc R . .
C32 C 0.57848(9) 0.3940(2) 0.78383(19) 0.0724(16) Uani 1 1 d . . .
H32 H 0.5853 0.3922 0.7531 0.087 Uiso 1 1 calc R . .
C33 C 0.55484(14) 0.3167(2) 0.77464(16) 0.0753(15) Uani 1 1 d . . .
H33A H 0.5386 0.3150 0.7970 0.113 Uiso 1 1 calc R . .
H33B H 0.5679 0.2566 0.7754 0.113 Uiso 1 1 calc R . .
H33C H 0.5417 0.3253 0.7451 0.113 Uiso 1 1 calc R . .
C34 C 0.61205(14) 0.3980(4) 0.8022(2) 0.131(3) Uani 1 1 d . . .
H34A H 0.6131 0.4182 0.8332 0.197 Uiso 1 1 calc R . .
H34B H 0.6247 0.4439 0.7858 0.197 Uiso 1 1 calc R . .
H34C H 0.6227 0.3347 0.8008 0.197 Uiso 1 1 calc R . .
C35A C 0.4743(3) 0.4351(8) 0.5964(4) 0.025(3) Uani 0.343(12) 1 d P B 2
H35 H 0.4569 0.4260 0.5695 0.030 Uiso 0.343(12) 1 calc PR B 2
C35B C 0.48334(16) 0.4098(4) 0.6170(3) 0.0340(16) Uani 0.657(12) 1 d P B 1
H35A H 0.5000 0.3831 0.6418 0.041 Uiso 0.657(12) 1 calc PR B 1
C36 C 0.50339(8) 0.4811(3) 0.58668(11) 0.0443(9) Uani 1 1 d . . .
H36A H 0.5284 0.4664 0.5907 0.066 Uiso 0.657(12) 1 calc PR B 1
H36B H 0.4998 0.5473 0.5956 0.066 Uiso 0.657(12) 1 calc PR B 1
H36C H 0.4941 0.4726 0.5554 0.066 Uiso 0.657(12) 1 calc PR B 1
H36D H 0.5281 0.4699 0.5914 0.066 Uiso 0.343(12) 1 d PR B 2
H36E H 0.4987 0.5461 0.5940 0.066 Uiso 0.343(12) 1 d PR B 2
H36F H 0.4948 0.4693 0.5561 0.066 Uiso 0.343(12) 1 d PR B 2
C37A C 0.4642(2) 0.3308(6) 0.5910(4) 0.108(5) Uani 0.657(12) 1 d P B 1
H37A H 0.4509 0.2937 0.6106 0.163 Uiso 0.657(12) 1 calc PR B 1
H37B H 0.4809 0.2890 0.5787 0.163 Uiso 0.657(12) 1 calc PR B 1
H37C H 0.4481 0.3581 0.5667 0.163 Uiso 0.657(12) 1 calc PR B 1
C37B C 0.4869(3) 0.3409(7) 0.6170(3) 0.032(3) Uani 0.343(12) 1 d P B 2
H37D H 0.5040 0.3530 0.6430 0.048 Uiso 0.343(12) 1 calc PR B 2
H37E H 0.4978 0.3033 0.5951 0.048 Uiso 0.343(12) 1 calc PR B 2
H37F H 0.4671 0.3055 0.6261 0.048 Uiso 0.343(12) 1 calc PR B 2
C38 C 0.41226(8) 1.0274(2) 0.61375(10) 0.0352(7) Uani 1 1 d . . .
H38 H 0.3928 0.9801 0.6137 0.042 Uiso 1 1 calc R . .
C39 C 0.42510(11) 1.0254(3) 0.56880(11) 0.0614(12) Uani 1 1 d . . .
H39A H 0.4055 1.0368 0.5457 0.092 Uiso 1 1 calc R . .
H39B H 0.4354 0.9629 0.5641 0.092 Uiso 1 1 calc R . .
H39C H 0.4427 1.0753 0.5674 0.092 Uiso 1 1 calc R . .
C40 C 0.39889(10) 1.1244(3) 0.62605(14) 0.0567(11) Uani 1 1 d . . .
H40A H 0.4179 1.1710 0.6277 0.085 Uiso 1 1 calc R . .
H40B H 0.3901 1.1203 0.6549 0.085 Uiso 1 1 calc R . .
H40C H 0.3800 1.1447 0.6034 0.085 Uiso 1 1 calc R . .
C41 C 0.51447(8) 1.0763(2) 0.65272(10) 0.0294(6) Uani 1 1 d . . .
H41 H 0.4915 1.0880 0.6345 0.035 Uiso 1 1 calc R . .
C42 C 0.54214(9) 1.0775(2) 0.62160(11) 0.0404(8) Uani 1 1 d . . .
H42A H 0.5651 1.0670 0.6386 0.061 Uiso 1 1 calc R . .
H42B H 0.5419 1.1395 0.6066 0.061 Uiso 1 1 calc R . .
H42C H 0.5374 1.0268 0.5994 0.061 Uiso 1 1 calc R . .
C43 C 0.51920(9) 1.1518(2) 0.68841(12) 0.0426(8) Uani 1 1 d . . .
H43A H 0.5002 1.1473 0.7070 0.064 Uiso 1 1 calc R . .
H43B H 0.5189 1.2151 0.6746 0.064 Uiso 1 1 calc R . .
H43C H 0.5416 1.1421 0.7069 0.064 Uiso 1 1 calc R . .
C44 C 0.60629(7) 1.05654(19) 0.74435(10) 0.0267(6) Uani 1 1 d . . .
H44 H 0.5900 1.0811 0.7649 0.032 Uiso 1 1 calc R . .
C45 C 0.63343(8) 0.9948(2) 0.77083(11) 0.0368(7) Uani 1 1 d . . .
H45A H 0.6218 0.9458 0.7868 0.055 Uiso 1 1 calc R . .
H45B H 0.6481 1.0345 0.7922 0.055 Uiso 1 1 calc R . .
H45C H 0.6480 0.9639 0.7507 0.055 Uiso 1 1 calc R . .
C46 C 0.62207(9) 1.1409(2) 0.72302(13) 0.0448(9) Uani 1 1 d . . .
H46A H 0.6389 1.1181 0.7038 0.067 Uiso 1 1 calc R . .
H46B H 0.6339 1.1823 0.7462 0.067 Uiso 1 1 calc R . .
H46C H 0.6036 1.1769 0.7053 0.067 Uiso 1 1 calc R . .
C47 C 0.63833(12) 0.5974(4) 0.44652(13) 0.0652(12) Uani 1 1 d . . .
H47 H 0.6226 0.6464 0.4526 0.078 Uiso 1 1 calc R . .
C48 C 0.62684(10) 0.5211(3) 0.41943(12) 0.0538(10) Uani 1 1 d . . .
H48 H 0.6031 0.5182 0.4069 0.065 Uiso 1 1 calc R . .
C49 C 0.64908(10) 0.4506(3) 0.41057(12) 0.0541(10) Uani 1 1 d . . .
H49 H 0.6410 0.3989 0.3918 0.065 Uiso 1 1 calc R . .
C50 C 0.68322(11) 0.4545(4) 0.42878(12) 0.0618(12) Uani 1 1 d . . .
H50 H 0.6988 0.4053 0.4226 0.074 Uiso 1 1 calc R . .
C51 C 0.69516(10) 0.5292(4) 0.45606(12) 0.0614(12) Uani 1 1 d . . .
H51 H 0.7189 0.5300 0.4689 0.074 Uiso 1 1 calc R . .
C52 C 0.67362(12) 0.6017(4) 0.46493(12) 0.0647(13) Uani 1 1 d . . .
H52 H 0.6822 0.6539 0.4831 0.078 Uiso 1 1 calc R . .
C65 C 0.75643(12) 1.3036(6) 0.53823(17) 0.097(2) Uani 1 1 d . . .
H65 H 0.7607 1.3403 0.5647 0.116 Uiso 1 1 calc R . .
C54 C 0.71642(13) 0.4129(4) 0.79100(17) 0.0882(18) Uani 1 1 d . . .
H54 H 0.7225 0.4742 0.7809 0.106 Uiso 1 1 calc R . .
C55 C 0.71030(13) 0.4002(4) 0.83523(15) 0.0785(16) Uani 1 1 d . . .
H55 H 0.7128 0.4522 0.8554 0.094 Uiso 1 1 calc R . .
C56 C 0.70061(12) 0.3117(5) 0.84918(16) 0.0832(17) Uani 1 1 d . . .
H56 H 0.6957 0.3033 0.8789 0.100 Uiso 1 1 calc R . .
C57 C 0.69788(11) 0.2342(4) 0.82008(16) 0.0775(15) Uani 1 1 d . . .
H57 H 0.6913 0.1731 0.8298 0.093 Uiso 1 1 calc R . .
C58 C 0.70497(11) 0.2478(5) 0.77665(17) 0.0821(17) Uani 1 1 d . . .
H58 H 0.7038 0.1955 0.7566 0.098 Uiso 1 1 calc R . .
C60 C 0.6317(3) 0.9432(6) 0.6005(3) 0.075(3) Uani 0.673(5) 1 d P C 1
H60 H 0.6083 0.9259 0.6034 0.090 Uiso 0.673(5) 1 calc PR C 1
C61 C 0.6434(3) 0.9475(5) 0.5592(3) 0.082(3) Uani 0.673(5) 1 d P C 1
H61 H 0.6279 0.9325 0.5333 0.099 Uiso 0.673(5) 1 calc PR C 1
C62 C 0.6761(3) 0.9723(7) 0.5552(3) 0.068(3) Uani 0.673(5) 1 d P C 1
H62 H 0.6833 0.9753 0.5263 0.082 Uiso 0.673(5) 1 calc PR C 1
C63 C 0.7002(2) 0.9941(5) 0.5919(3) 0.074(2) Uani 0.673(5) 1 d P C 1
H63 H 0.7234 1.0119 0.5886 0.089 Uiso 0.673(5) 1 calc PR C 1
C64 C 0.6892(3) 0.9889(5) 0.6322(3) 0.074(2) Uani 0.673(5) 1 d P C 1
H64 H 0.7050 1.0020 0.6580 0.089 Uiso 0.673(5) 1 calc PR C 1
C53 C 0.71374(11) 0.3381(5) 0.76262(15) 0.0750(16) Uani 1 1 d . . .
H53 H 0.7179 0.3473 0.7327 0.090 Uiso 1 1 calc R . .
C66 C 0.74410(13) 1.2117(6) 0.54005(17) 0.099(2) Uani 1 1 d . . .
H66 H 0.7401 1.1851 0.5678 0.119 Uiso 1 1 calc R . .
C67 C 0.73743(10) 1.1577(5) 0.50147(17) 0.094(2) Uani 1 1 d . . .
H67 H 0.7287 1.0945 0.5027 0.113 Uiso 1 1 calc R . .
C59 C 0.6545(3) 0.9643(5) 0.6367(2) 0.060(2) Uani 0.673(5) 1 d P C 1
H59 H 0.6469 0.9625 0.6653 0.072 Uiso 0.673(5) 1 calc PR C 1
C62A C 0.6527(5) 0.9337(11) 0.5368(5) 0.068(3) Uani 0.327(5) 1 d P C 2
H62A H 0.6563 0.9333 0.5064 0.082 Uiso 0.327(5) 1 calc PR C 2
C61A C 0.6210(6) 0.9067(10) 0.5481(5) 0.082(3) Uani 0.327(5) 1 d P C 2
H61A H 0.6040 0.8830 0.5254 0.099 Uiso 0.327(5) 1 calc PR C 2
C60A C 0.6130(6) 0.9117(12) 0.5876(6) 0.075(3) Uani 0.327(5) 1 d P C 2
H60A H 0.5906 0.8915 0.5939 0.090 Uiso 0.327(5) 1 calc PR C 2
C59A C 0.6353(8) 0.9443(13) 0.6189(6) 0.060(2) Uani 0.327(5) 1 d P C 2
H59A H 0.6278 0.9497 0.6474 0.072 Uiso 0.327(5) 1 calc PR C 2
C63A C 0.6816(8) 0.9639(17) 0.5707(8) 0.074(2) Uani 0.327(5) 1 d P C 2
H63A H 0.7048 0.9762 0.5650 0.089 Uiso 0.327(5) 1 calc PR C 2
C64A C 0.6689(6) 0.9720(11) 0.6153(7) 0.074(2) Uani 0.327(5) 1 d P C 2
H64A H 0.6837 0.9957 0.6402 0.089 Uiso 0.327(5) 1 calc PR C 2

loop_
_atom_site_aniso_label
_atom_site_aniso_U_11
_atom_site_aniso_U_22
_atom_site_aniso_U_33
_atom_site_aniso_U_23
_atom_site_aniso_U_13
_atom_site_aniso_U_12
Ti1 0.0135(3) 0.0119(3) 0.0160(3) 0.000 -0.0024(2) 0.000
Ti2 0.0140(2) 0.0185(2) 0.0198(2) 0.00444(17) -0.00267(17) -0.00141(17)
Ti3 0.0149(2) 0.0187(2) 0.0198(2) -0.00256(18) -0.00008(17) -0.00024(18)
Ti4 0.0172(2) 0.0273(3) 0.0161(2) -0.00553(18) -0.00137(17) 0.00273(19)
Ti5 0.0168(2) 0.0319(3) 0.0166(2) -0.00873(19) -0.00406(17) 0.0041(2)
Ti6 0.0145(2) 0.0204(2) 0.0343(3) -0.0130(2) -0.00143(19) 0.00059(18)
Ti7 0.0141(2) 0.0149(2) 0.0351(3) -0.00486(19) 0.00131(19) 0.00095(17)
Ti8 0.0191(2) 0.0191(2) 0.0148(2) 0.00227(17) -0.00120(17) 0.00380(18)
Ti9 0.0191(2) 0.0143(2) 0.0157(2) 0.00192(16) -0.00013(17) -0.00069(17)
O1 0.0148(8) 0.0139(8) 0.0237(9) 0.0018(7) -0.0014(7) -0.0015(7)
O2 0.0168(8) 0.0155(8) 0.0158(8) -0.0025(7) -0.0027(7) 0.0016(7)
O3 0.0148(9) 0.0264(10) 0.0257(10) 0.0113(8) -0.0024(7) 0.0003(7)
O4 0.0140(8) 0.0165(9) 0.0285(10) 0.0009(7) -0.0018(7) 0.0007(7)
O5 0.0164(9) 0.0220(9) 0.0241(9) -0.0072(7) 0.0000(7) 0.0000(7)
O6 0.0173(9) 0.0273(10) 0.0212(9) -0.0099(8) -0.0023(7) 0.0018(8)
O7 0.0175(9) 0.0227(9) 0.0164(9) -0.0025(7) -0.0025(7) 0.0025(7)
O8 0.0167(9) 0.0164(9) 0.0398(11) -0.0059(8) 0.0011(8) 0.0004(7)
O9 0.0206(9) 0.0306(10) 0.0137(8) -0.0024(7) -0.0023(7) 0.0043(8)
O10 0.0197(9) 0.0227(9) 0.0162(9) 0.0007(7) 0.0002(7) 0.0013(7)
O11 0.0174(8) 0.0155(8) 0.0160(8) 0.0001(7) -0.0011(7) -0.0015(7)
O12 0.0198(9) 0.0148(8) 0.0181(9) 0.0001(7) -0.0013(7) 0.0017(7)
O13 0.0183(9) 0.0260(10) 0.0229(9) -0.0027(8) 0.0015(7) -0.0036(8)
O14 0.0194(9) 0.0304(10) 0.0233(10) -0.0056(8) 0.0008(7) -0.0010(8)
O15 0.0236(10) 0.0354(11) 0.0191(9) -0.0094(8) -0.0056(7) 0.0078(8)
O16 0.0242(10) 0.0393(11) 0.0219(10) -0.0134(9) -0.0072(8) 0.0097(9)
O17 0.0149(8) 0.0264(10) 0.0252(9) 0.0048(8) -0.0013(7) -0.0030(7)
O18 0.0228(10) 0.0476(13) 0.0180(9) -0.0096(9) 0.0013(8) 0.0018(9)
O19 0.0163(9) 0.0154(9) 0.0520(13) 0.0082(9) 0.0002(9) 0.0029(7)
O20 0.0187(9) 0.0220(10) 0.0475(13) -0.0108(9) 0.0067(9) 0.0019(8)
O21 0.0210(10) 0.0381(12) 0.0523(14) -0.0295(10) 0.0084(9) -0.0063(9)
O22 0.0252(10) 0.0293(10) 0.0231(10) 0.0092(8) -0.0018(8) 0.0066(8)
O23 0.0234(9) 0.0170(9) 0.0200(9) 0.0074(7) -0.0002(7) 0.0013(7)
O24 0.0240(9) 0.0187(9) 0.0240(10) 0.0030(7) 0.0033(8) -0.0026(7)
O25 0.063(2) 0.070(2) 0.189(4) 0.032(2) 0.070(2) 0.0323(18)
O26 0.094(3) 0.095(3) 0.095(3) 0.010(2) 0.070(2) 0.029(2)
O27 0.0305(11) 0.0484(14) 0.0285(11) -0.0032(10) -0.0099(9) -0.0043(10)
O28 0.095(2) 0.0475(15) 0.0387(14) 0.0136(12) -0.0366(14) -0.0078(15)
N1 0.0465(19) 0.0425(18) 0.086(3) -0.0134(18) 0.0284(18) 0.0053(15)
N2 0.0380(14) 0.0385(15) 0.0214(12) -0.0018(11) -0.0090(11) 0.0045(12)
C1 0.0284(15) 0.0427(18) 0.0274(15) -0.0089(13) 0.0058(12) -0.0035(13)
C2 0.0221(13) 0.0236(13) 0.0246(14) 0.0005(11) 0.0029(11) 0.0007(11)
C3 0.0204(13) 0.0213(13) 0.0266(14) 0.0024(11) 0.0037(11) 0.0006(11)
C4 0.0186(12) 0.0218(13) 0.0270(14) 0.0038(11) 0.0005(10) -0.0024(10)
C5 0.0232(14) 0.0465(19) 0.0315(16) -0.0051(14) 0.0008(12) -0.0079(13)
C6 0.0210(13) 0.0199(13) 0.0333(15) -0.0035(11) 0.0031(11) -0.0015(11)
C7 0.0337(16) 0.0336(16) 0.0317(16) 0.0011(13) 0.0093(13) 0.0068(13)
C8 0.0404(18) 0.0416(18) 0.0351(17) -0.0020(14) 0.0147(14) 0.0019(15)
C9 0.0277(16) 0.0354(17) 0.055(2) -0.0132(15) 0.0174(15) -0.0009(13)
C10 0.0311(17) 0.0287(17) 0.090(3) 0.0082(18) 0.0174(18) 0.0098(14)
C11 0.0262(16) 0.0295(16) 0.067(2) 0.0128(16) 0.0138(15) 0.0000(13)
C12 0.0288(16) 0.052(2) 0.0259(15) -0.0135(14) -0.0084(12) 0.0176(14)
C13 0.0203(13) 0.0325(15) 0.0221(13) -0.0064(11) -0.0028(10) 0.0018(11)
C14 0.0211(13) 0.0265(14) 0.0157(12) -0.0037(10) -0.0025(10) 0.0008(11)
C15 0.0245(14) 0.0278(14) 0.0175(13) -0.0049(11) 0.0001(10) 0.0025(11)
C16 0.0351(16) 0.0401(17) 0.0202(14) -0.0096(12) -0.0058(12) 0.0134(14)
C17 0.0238(13) 0.0275(14) 0.0160(12) -0.0041(10) -0.0013(10) 0.0034(11)
C18 0.0318(15) 0.0218(13) 0.0215(13) -0.0037(11) -0.0008(11) -0.0005(11)
C19 0.0390(16) 0.0247(14) 0.0221(14) 0.0018(11) -0.0029(12) 0.0048(12)
C20 0.0270(14) 0.0309(15) 0.0180(13) -0.0038(11) -0.0065(11) 0.0050(12)
C21 0.0242(14) 0.0305(15) 0.0230(14) -0.0035(11) -0.0022(11) -0.0023(12)
C22 0.0259(14) 0.0272(14) 0.0199(13) 0.0026(11) -0.0013(11) 0.0003(11)
C23 0.0262(16) 0.052(2) 0.0428(19) 0.0067(16) -0.0022(14) -0.0041(14)
C24 0.039(2) 0.056(2) 0.089(3) 0.015(2) 0.013(2) 0.0119(18)
C25 0.0315(19) 0.094(3) 0.052(2) -0.006(2) -0.0080(16) -0.023(2)
C26A 0.074(9) 0.096(9) 0.022(4) -0.005(4) -0.003(7) 0.015(10)
C26B 0.072(10) 0.067(7) 0.052(10) 0.005(7) 0.048(9) 0.003(10)
C27A 0.091(7) 0.166(11) 0.041(5) -0.053(6) 0.012(4) 0.030(7)
C27B 0.038(5) 0.079(8) 0.026(4) 0.019(4) -0.001(4) -0.002(4)
C28A 0.120(11) 0.120(11) 0.050(6) 0.029(7) 0.047(7) 0.026(9)
C28B 0.039(5) 0.116(9) 0.068(7) 0.049(6) 0.009(4) 0.008(5)
C29 0.0294(15) 0.0236(14) 0.0259(14) 0.0010(11) 0.0000(11) 0.0036(12)
C30 0.0392(17) 0.0267(15) 0.0326(16) -0.0075(12) -0.0027(13) 0.0076(13)
C31 0.0236(15) 0.0390(17) 0.0438(18) -0.0090(14) 0.0088(13) 0.0015(13)
C32 0.0303(19) 0.0237(18) 0.166(5) 0.039(2) 0.024(2) 0.0144(15)
C33 0.116(4) 0.0176(17) 0.083(3) -0.0063(18) -0.028(3) 0.008(2)
C34 0.089(4) 0.085(4) 0.191(6) -0.073(4) -0.099(4) 0.068(3)
C35A 0.026(5) 0.026(5) 0.023(5) -0.013(4) -0.001(4) 0.006(4)
C35B 0.030(3) 0.027(4) 0.046(4) -0.014(3) 0.010(3) -0.001(2)
C36 0.0312(17) 0.063(2) 0.0393(19) -0.0179(17) 0.0080(14) 0.0114(16)
C37A 0.073(6) 0.078(5) 0.188(11) -0.108(6) 0.072(7) -0.041(4)
C37B 0.035(6) 0.019(6) 0.043(6) -0.004(4) 0.009(4) 0.006(4)
C38 0.0295(16) 0.0355(17) 0.0364(17) 0.0132(13) -0.0121(13) 0.0045(13)
C39 0.065(3) 0.087(3) 0.0282(18) 0.0255(19) -0.0106(17) -0.007(2)
C40 0.052(2) 0.0358(19) 0.077(3) 0.0184(19) -0.014(2) 0.0135(17)
C41 0.0305(15) 0.0213(14) 0.0352(16) 0.0121(12) -0.0011(12) 0.0030(12)
C42 0.0454(19) 0.0413(19) 0.0353(18) 0.0193(14) 0.0079(15) -0.0017(15)
C43 0.0450(19) 0.0226(15) 0.059(2) 0.0009(15) 0.0027(16) 0.0057(14)
C44 0.0238(14) 0.0222(14) 0.0336(15) -0.0020(12) 0.0016(12) -0.0061(11)
C45 0.0345(17) 0.0267(16) 0.0452(19) -0.0003(14) -0.0121(14) -0.0035(13)
C46 0.0422(19) 0.0285(17) 0.061(2) 0.0089(16) -0.0021(17) -0.0150(15)
C47 0.060(3) 0.091(3) 0.046(2) -0.002(2) 0.011(2) -0.012(2)
C48 0.042(2) 0.085(3) 0.0311(18) 0.0096(19) -0.0059(16) -0.021(2)
C49 0.048(2) 0.081(3) 0.0325(19) 0.0053(19) 0.0026(16) -0.020(2)
C50 0.051(2) 0.097(3) 0.036(2) 0.007(2) -0.0008(17) -0.022(2)
C51 0.039(2) 0.107(4) 0.037(2) 0.008(2) -0.0009(17) -0.030(2)
C52 0.065(3) 0.101(4) 0.0278(19) -0.005(2) 0.0040(18) -0.035(3)
C65 0.033(2) 0.206(8) 0.048(3) -0.004(4) -0.005(2) 0.023(3)
C54 0.075(3) 0.120(5) 0.067(3) 0.002(3) -0.001(3) 0.065(3)
C55 0.089(4) 0.092(4) 0.052(3) -0.006(3) -0.001(2) 0.060(3)
C56 0.066(3) 0.133(5) 0.047(3) 0.001(3) -0.003(2) 0.054(3)
C57 0.039(2) 0.125(5) 0.064(3) -0.007(3) -0.011(2) 0.017(3)
C58 0.037(2) 0.135(5) 0.069(3) -0.034(3) -0.017(2) 0.019(3)
C60 0.111(9) 0.048(5) 0.065(6) 0.008(5) 0.001(6) 0.036(5)
C61 0.152(10) 0.043(4) 0.044(4) 0.010(3) -0.022(4) 0.033(5)
C62 0.116(8) 0.047(4) 0.049(5) 0.019(3) 0.038(5) 0.039(4)
C63 0.086(6) 0.045(4) 0.094(7) 0.017(4) 0.020(5) 0.026(4)
C64 0.118(8) 0.035(3) 0.068(5) 0.015(3) 0.002(5) 0.011(4)
C53 0.043(2) 0.133(5) 0.045(2) -0.013(3) -0.0123(19) 0.040(3)
C66 0.042(3) 0.212(8) 0.046(3) 0.020(4) 0.015(2) 0.035(4)
C67 0.027(2) 0.189(6) 0.067(3) 0.012(4) 0.008(2) 0.018(3)
C59 0.126(8) 0.026(3) 0.036(4) 0.012(3) 0.037(4) 0.021(4)
C62A 0.116(8) 0.047(4) 0.049(5) 0.019(3) 0.038(5) 0.039(4)
C61A 0.152(10) 0.043(4) 0.044(4) 0.010(3) -0.022(4) 0.033(5)
C60A 0.111(9) 0.048(5) 0.065(6) 0.008(5) 0.001(6) 0.036(5)
C59A 0.126(8) 0.026(3) 0.036(4) 0.012(3) 0.037(4) 0.021(4)
C63A 0.086(6) 0.045(4) 0.094(7) 0.017(4) 0.020(5) 0.026(4)
C64A 0.118(8) 0.035(3) 0.068(5) 0.015(3) 0.002(5) 0.011(4)

loop_
_atom_type_symbol
_atom_type_description
_atom_type_scat_dispersion_real
_atom_type_scat_dispersion_imag
_atom_type_scat_source
C C 0.0033 0.0016 'International Tables Vol C Tables 4.2.6.8 and 6.1.1.4'
H H 0.0000 0.0000 'International Tables Vol C Tables 4.2.6.8 and 6.1.1.4'
N N 0.0061 0.0033 'International Tables Vol C Tables 4.2.6.8 and 6.1.1.4'
O O 0.0106 0.0060 'International Tables Vol C Tables 4.2.6.8 and 6.1.1.4'
Ti Ti 0.2776 0.4457 'International Tables Vol C Tables 4.2.6.8 and 6.1.1.4'

loop_
_geom_angle_atom_site_label_1
_geom_angle_atom_site_label_2
_geom_angle_atom_site_label_3
_geom_angle
_geom_angle_site_symmetry_1
_geom_angle_site_symmetry_3
O1 Ti1 O1 106.29(11) 2_656 .
O1 Ti1 O2 110.60(7) 2_656 2_656
O1 Ti1 O2 111.43(7) . 2_656
O1 Ti1 O2 111.43(7) 2_656 .
O1 Ti1 O2 110.60(7) . .
O2 Ti1 O2 106.56(11) 2_656 .
O17 Ti2 O3 97.38(8) . .
O17 Ti2 O4 98.13(8) . .
O3 Ti2 O4 112.18(8) . .
O17 Ti2 O11 101.07(8) . .
O3 Ti2 O11 156.90(7) . .
O4 Ti2 O11 78.91(7) . .
O17 Ti2 O7 100.49(8) . 2_656
O3 Ti2 O7 79.28(8) . 2_656
O4 Ti2 O7 156.65(7) . 2_656
O11 Ti2 O7 83.77(7) . 2_656
O17 Ti2 O1 169.56(8) . .
O3 Ti2 O1 76.84(7) . .
O4 Ti2 O1 76.48(7) . .
O11 Ti2 O1 86.79(7) . .
O7 Ti2 O1 87.09(7) 2_656 .
O17 Ti2 Ti5 100.43(6) . 2_656
O3 Ti2 Ti5 39.95(6) . 2_656
O4 Ti2 Ti5 148.24(6) . 2_656
O11 Ti2 Ti5 121.89(5) . 2_656
O7 Ti2 Ti5 39.36(5) 2_656 2_656
O1 Ti2 Ti5 80.82(5) . 2_656
O17 Ti2 Ti3 101.45(6) . .
O3 Ti2 Ti3 148.32(6) . .
O4 Ti2 Ti3 40.14(5) . .
O11 Ti2 Ti3 38.79(5) . .
O7 Ti2 Ti3 121.31(5) 2_656 .
O1 Ti2 Ti3 80.32(5) . .
Ti5 Ti2 Ti3 153.68(2) 2_656 .
O17 Ti2 Ti7 131.47(7) . .
O3 Ti2 Ti7 90.75(6) . .
O4 Ti2 Ti7 36.29(5) . .
O11 Ti2 Ti7 87.39(5) . .
O7 Ti2 Ti7 128.01(5) 2_656 .
O1 Ti2 Ti7 41.21(5) . .
Ti5 Ti2 Ti7 115.288(19) 2_656 .
Ti3 Ti2 Ti7 57.749(15) . .
O17 Ti2 Ti6 130.98(6) . 2_656
O3 Ti2 Ti6 36.17(5) . 2_656
O4 Ti2 Ti6 91.17(5) . 2_656
O11 Ti2 Ti6 127.94(5) . 2_656
O7 Ti2 Ti6 87.20(5) 2_656 2_656
O1 Ti2 Ti6 41.51(4) . 2_656
Ti5 Ti2 Ti6 57.295(16) 2_656 2_656
Ti3 Ti2 Ti6 115.534(19) . 2_656
Ti7 Ti2 Ti6 59.483(15) . 2_656
O11 Ti3 O5 106.37(7) . .
O11 Ti3 O10 81.11(7) . .
O5 Ti3 O10 81.59(8) . .
O11 Ti3 O4 80.79(7) . .
O5 Ti3 O4 81.12(8) . .
O10 Ti3 O4 150.24(8) . .
O11 Ti3 O13 92.27(7) . .
O5 Ti3 O13 159.06(8) . .
O10 Ti3 O13 111.29(8) . .
O4 Ti3 O13 92.85(7) . .
O11 Ti3 O14 166.93(8) . .
O5 Ti3 O14 83.89(7) . .
O10 Ti3 O14 92.69(8) . .
O4 Ti3 O14 109.28(8) . .
O13 Ti3 O14 79.21(7) . .
O11 Ti3 Ti4 96.08(5) . .
O5 Ti3 Ti4 40.94(6) . .
O10 Ti3 Ti4 40.68(5) . .
O4 Ti3 Ti4 118.87(5) . .
O13 Ti3 Ti4 148.08(6) . .
O14 Ti3 Ti4 86.39(5) . .
O11 Ti3 Ti2 40.51(5) . .
O5 Ti3 Ti2 95.79(6) . .
O10 Ti3 Ti2 118.52(5) . .
O4 Ti3 Ti2 40.30(5) . .
O13 Ti3 Ti2 92.28(5) . .
O14 Ti3 Ti2 148.49(6) . .
Ti4 Ti3 Ti2 113.804(19) . .
O11 Ti3 Ti7 96.19(5) . .
O5 Ti3 Ti7 38.92(6) . .
O10 Ti3 Ti7 117.39(6) . .
O4 Ti3 Ti7 42.23(5) . .
O13 Ti3 Ti7 131.31(6) . .
O14 Ti3 Ti7 96.88(6) . .
Ti4 Ti3 Ti7 78.342(17) . .
Ti2 Ti3 Ti7 66.135(16) . .
O11 Ti3 Ti9 38.85(5) . .
O5 Ti3 Ti9 96.48(5) . .
O10 Ti3 Ti9 42.28(5) . .
O4 Ti3 Ti9 116.61(6) . .
O13 Ti3 Ti9 104.11(6) . .
O14 Ti3 Ti9 133.63(6) . .
Ti4 Ti3 Ti9 66.409(15) . .
Ti2 Ti3 Ti9 77.823(16) . .
Ti7 Ti3 Ti9 112.229(19) . .
O18 Ti4 O6 101.96(9) . .
O18 Ti4 O10 97.19(8) . .
O6 Ti4 O10 156.46(8) . .
O18 Ti4 O9 94.43(8) . .
O6 Ti4 O9 78.82(8) . .
O10 Ti4 O9 113.39(8) . .
O18 Ti4 O5 103.30(9) . .
O6 Ti4 O5 83.19(8) . .
O10 Ti4 O5 79.16(7) . .
O9 Ti4 O5 156.98(8) . .
O18 Ti4 O2 166.74(9) . .
O6 Ti4 O2 86.44(7) . .
O10 Ti4 O2 77.46(7) . .
O9 Ti4 O2 76.99(7) . .
O5 Ti4 O2 87.74(7) . .
O18 Ti4 Ti3 102.05(6) . .
O6 Ti4 Ti3 121.14(6) . .
O10 Ti4 Ti3 40.07(5) . .
O9 Ti4 Ti3 149.89(6) . .
O5 Ti4 Ti3 39.13(5) . .
O2 Ti4 Ti3 81.80(4) . .
O18 Ti4 Ti5 99.21(6) . .
O6 Ti4 Ti5 38.90(5) . .
O10 Ti4 Ti5 149.56(6) . .
O9 Ti4 Ti5 39.97(6) . .
O5 Ti4 Ti5 121.15(6) . .
O2 Ti4 Ti5 80.81(5) . .
Ti3 Ti4 Ti5 154.24(2) . .
O18 Ti4 Ti8 127.89(7) . .
O6 Ti4 Ti8 86.94(5) . .
O10 Ti4 Ti8 92.05(5) . .
O9 Ti4 Ti8 36.51(5) . .
O5 Ti4 Ti8 128.80(5) . .
O2 Ti4 Ti8 41.45(4) . .
Ti3 Ti4 Ti8 116.825(18) . .
Ti5 Ti4 Ti8 57.723(15) . .
O18 Ti4 Ti9 129.99(7) . .
O6 Ti4 Ti9 127.93(5) . .
O10 Ti4 Ti9 36.39(5) . .
O9 Ti4 Ti9 92.24(5) . .
O5 Ti4 Ti9 87.56(5) . .
O2 Ti4 Ti9 41.94(4) . .
Ti3 Ti4 Ti9 57.907(14) . .
Ti5 Ti4 Ti9 116.560(18) . .
Ti8 Ti4 Ti9 60.477(14) . .
O6 Ti5 O7 106.14(7) . .
O6 Ti5 O9 80.94(8) . .
O7 Ti5 O9 81.32(8) . .
O6 Ti5 O3 82.07(8) . 2_656
O7 Ti5 O3 81.18(8) . 2_656
O9 Ti5 O3 151.09(7) . 2_656
O6 Ti5 O16 165.81(8) . .
O7 Ti5 O16 87.97(7) . .
O9 Ti5 O16 100.14(8) . .
O3 Ti5 O16 102.04(8) 2_656 .
O6 Ti5 O15 86.31(7) . .
O7 Ti5 O15 167.37(7) . .
O9 Ti5 O15 103.24(8) . .
O3 Ti5 O15 98.79(8) 2_656 .
O16 Ti5 O15 79.66(7) . .
O6 Ti5 Ti2 96.39(6) . 2_656
O7 Ti5 Ti2 40.86(6) . 2_656
O9 Ti5 Ti2 119.27(5) . 2_656
O3 Ti5 Ti2 40.35(5) 2_656 2_656
O16 Ti5 Ti2 95.36(6) . 2_656
O15 Ti5 Ti2 137.34(6) . 2_656
O6 Ti5 Ti4 40.31(6) . .
O7 Ti5 Ti4 96.28(5) . .
O9 Ti5 Ti4 40.67(5) . .
O3 Ti5 Ti4 119.50(6) 2_656 .
O16 Ti5 Ti4 138.42(7) . .
O15 Ti5 Ti4 94.69(6) . .
Ti2 Ti5 Ti4 114.617(19) 2_656 .
O6 Ti5 Ti6 39.01(6) . .
O7 Ti5 Ti6 97.08(6) . .
O9 Ti5 Ti6 117.33(6) . .
O3 Ti5 Ti6 43.12(5) 2_656 .
O16 Ti5 Ti6 142.53(7) . .
O15 Ti5 Ti6 91.29(6) . .
Ti2 Ti5 Ti6 67.150(17) 2_656 .
Ti4 Ti5 Ti6 78.114(17) . .
O6 Ti5 Ti8 95.66(6) . .
O7 Ti5 Ti8 38.87(5) . .
O9 Ti5 Ti8 42.45(5) . .
O3 Ti5 Ti8 117.05(5) 2_656 .
O16 Ti5 Ti8 94.49(6) . .
O15 Ti5 Ti8 144.07(6) . .
Ti2 Ti5 Ti8 78.245(16) 2_656 .
Ti4 Ti5 Ti8 66.357(16) . .
Ti6 Ti5 Ti8 112.574(19) . .
O8 Ti6 O21 99.73(9) . .
O8 Ti6 O6 91.35(8) . .
O21 Ti6 O6 97.23(9) . .
O8 Ti6 O19 97.76(9) . 2_656
O21 Ti6 O19 99.59(9) . 2_656
O6 Ti6 O19 159.19(8) . 2_656
O8 Ti6 O3 159.96(8) . 2_656
O21 Ti6 O3 97.75(9) . 2_656
O6 Ti6 O3 76.74(7) . 2_656
O19 Ti6 O3 88.89(8) 2_656 2_656
O8 Ti6 O1 89.14(7) . 2_656
O21 Ti6 O1 170.24(8) . 2_656
O6 Ti6 O1 86.54(7) . 2_656
O19 Ti6 O1 74.99(7) 2_656 2_656
O3 Ti6 O1 74.28(6) 2_656 2_656
O8 Ti6 Ti5 127.64(6) . .
O21 Ti6 Ti5 97.97(8) . .
O6 Ti6 Ti5 37.55(5) . .
O19 Ti6 Ti5 127.03(6) 2_656 .
O3 Ti6 Ti5 39.25(5) 2_656 .
O1 Ti6 Ti5 79.53(5) 2_656 .
O8 Ti6 Ti7 86.12(7) . 2_656
O21 Ti6 Ti7 134.60(8) . 2_656
O6 Ti6 Ti7 127.80(5) . 2_656
O19 Ti6 Ti7 35.33(5) 2_656 2_656
O3 Ti6 Ti7 88.58(5) 2_656 2_656
O1 Ti6 Ti7 41.35(5) 2_656 2_656
Ti5 Ti6 Ti7 113.834(18) . 2_656
O8 Ti6 Ti2 130.74(6) . 2_656
O21 Ti6 Ti2 129.50(7) . 2_656
O6 Ti6 Ti2 84.81(5) . 2_656
O19 Ti6 Ti2 75.06(5) 2_656 2_656
O3 Ti6 Ti2 33.44(5) 2_656 2_656
O1 Ti6 Ti2 41.65(4) 2_656 2_656
Ti5 Ti6 Ti2 55.556(15) . 2_656
Ti7 Ti6 Ti2 59.724(14) 2_656 2_656
O20 Ti7 O8 101.50(9) . .
O20 Ti7 O5 97.80(9) . .
O8 Ti7 O5 90.59(8) . .
O20 Ti7 O19 98.00(9) . .
O8 Ti7 O19 96.93(8) . .
O5 Ti7 O19 160.76(8) . .
O20 Ti7 O4 95.96(8) . .
O8 Ti7 O4 159.79(8) . .
O5 Ti7 O4 76.91(7) . .
O19 Ti7 O4 90.59(7) . .
O20 Ti7 O1 169.18(8) . .
O8 Ti7 O1 88.27(7) . .
O5 Ti7 O1 86.63(7) . .
O19 Ti7 O1 75.98(7) . .
O4 Ti7 O1 75.35(7) . .
O20 Ti7 Ti3 97.81(7) . .
O8 Ti7 Ti3 126.74(6) . .
O5 Ti7 Ti3 37.52(5) . .
O19 Ti7 Ti3 128.76(6) . .
O4 Ti7 Ti3 39.41(5) . .
O1 Ti7 Ti3 79.67(5) . .
O20 Ti7 Ti6 133.22(7) . 2_656
O8 Ti7 Ti6 84.97(6) . 2_656
O5 Ti7 Ti6 128.68(5) . 2_656
O19 Ti7 Ti6 35.48(6) . 2_656
O4 Ti7 Ti6 90.49(5) . 2_656
O1 Ti7 Ti6 42.23(5) . 2_656
Ti3 Ti7 Ti6 115.224(19) . 2_656
O20 Ti7 Ti2 127.97(6) . .
O8 Ti7 Ti2 130.46(6) . .
O5 Ti7 Ti2 85.62(5) . .
O19 Ti7 Ti2 76.01(6) . .
O4 Ti7 Ti2 34.12(5) . .
O1 Ti7 Ti2 42.22(4) . .
Ti3 Ti7 Ti2 56.116(14) . .
Ti6 Ti7 Ti2 60.792(15) 2_656 .
O22 Ti8 O12 101.40(8) . .
O22 Ti8 O7 98.65(8) . .
O12 Ti8 O7 90.64(8) . .
O22 Ti8 O23 97.26(8) . .
O12 Ti8 O23 97.94(8) . .
O7 Ti8 O23 160.05(7) . .
O22 Ti8 O9 96.70(8) . .
O12 Ti8 O9 159.43(8) . .
O7 Ti8 O9 76.95(7) . .
O23 Ti8 O9 89.31(7) . .
O22 Ti8 O2 168.33(8) . .
O12 Ti8 O2 88.38(7) . .
O7 Ti8 O2 87.49(7) . .
O23 Ti8 O2 74.86(7) . .
O9 Ti8 O2 74.91(7) . .
O22 Ti8 Ti5 99.34(7) . .
O12 Ti8 Ti5 126.82(6) . .
O7 Ti8 Ti5 37.84(5) . .
O23 Ti8 Ti5 127.11(6) . .
O9 Ti8 Ti5 39.12(5) . .
O2 Ti8 Ti5 79.40(5) . .
O22 Ti8 Ti4 128.62(7) . .
O12 Ti8 Ti4 129.82(6) . .
O7 Ti8 Ti4 85.99(5) . .
O23 Ti8 Ti4 74.66(5) . .
O9 Ti8 Ti4 34.34(5) . .
O2 Ti8 Ti4 41.49(4) . .
Ti5 Ti8 Ti4 55.920(15) . .
O22 Ti8 Ti9 132.12(7) . .
O12 Ti8 Ti9 85.31(5) . .
O7 Ti8 Ti9 128.90(5) . .
O23 Ti8 Ti9 35.22(5) . .
O9 Ti8 Ti9 89.79(5) . .
O2 Ti8 Ti9 41.56(5) . .
Ti5 Ti8 Ti9 114.263(18) . .
Ti4 Ti8 Ti9 59.909(14) . .
O12 Ti9 O24 99.22(8) 2_656 .
O12 Ti9 O11 91.81(7) 2_656 .
O24 Ti9 O11 96.47(8) . .
O12 Ti9 O23 97.65(8) 2_656 .
O24 Ti9 O23 100.60(8) . .
O11 Ti9 O23 158.85(7) . .
O12 Ti9 O10 159.30(8) 2_656 .
O24 Ti9 O10 98.86(8) . .
O11 Ti9 O10 76.20(7) . .
O23 Ti9 O10 88.84(7) . .
O12 Ti9 O2 88.17(7) 2_656 .
O24 Ti9 O2 171.45(8) . .
O11 Ti9 O2 87.53(7) . .
O23 Ti9 O2 73.97(7) . .
O10 Ti9 O2 74.70(7) . .
O12 Ti9 Ti3 127.42(6) 2_656 .
O24 Ti9 Ti3 98.96(6) . .
O11 Ti9 Ti3 37.28(5) . .
O23 Ti9 Ti3 126.45(5) . .
O10 Ti9 Ti3 38.93(5) . .
O2 Ti9 Ti3 79.66(4) . .
O12 Ti9 Ti4 129.49(6) 2_656 .
O24 Ti9 Ti4 131.25(6) . .
O11 Ti9 Ti4 85.12(5) . .
O23 Ti9 Ti4 74.25(5) . .
O10 Ti9 Ti4 34.14(5) . .
O2 Ti9 Ti4 41.38(4) . .
Ti3 Ti9 Ti4 55.684(14) . .
O12 Ti9 Ti8 85.10(6) 2_656 .
O24 Ti9 Ti8 134.91(6) . .
O11 Ti9 Ti8 128.41(5) . .
O23 Ti9 Ti8 34.89(5) . .
O10 Ti9 Ti8 89.25(5) . .
O2 Ti9 Ti8 40.97(4) . .
Ti3 Ti9 Ti8 113.829(18) . .
Ti4 Ti9 Ti8 59.614(14) . .
Ti1 O1 Ti7 121.29(9) . .
Ti1 O1 Ti6 118.62(8) . 2_656
Ti7 O1 Ti6 96.41(7) . 2_656
Ti1 O1 Ti2 121.38(8) . .
Ti7 O1 Ti2 96.56(7) . .
Ti6 O1 Ti2 96.84(7) 2_656 .
Ti1 O2 Ti8 119.85(8) . .
Ti1 O2 Ti4 121.17(8) . .
Ti8 O2 Ti4 97.06(6) . .
Ti1 O2 Ti9 119.22(8) . .
Ti8 O2 Ti9 97.47(7) . .
Ti4 O2 Ti9 96.68(7) . .
Ti5 O3 Ti2 99.70(8) 2_656 .
Ti5 O3 Ti6 97.63(8) 2_656 2_656
Ti2 O3 Ti6 110.39(8) . 2_656
Ti3 O4 Ti2 99.56(8) . .
Ti3 O4 Ti7 98.36(8) . .
Ti2 O4 Ti7 109.60(8) . .
Ti3 O5 Ti7 103.56(8) . .
Ti3 O5 Ti4 99.93(8) . .
Ti7 O5 Ti4 148.94(10) . .
Ti5 O6 Ti4 100.79(9) . .
Ti5 O6 Ti6 103.44(9) . .
Ti4 O6 Ti6 149.70(10) . .
Ti5 O7 Ti8 103.29(8) . .
Ti5 O7 Ti2 99.77(8) . 2_656
Ti8 O7 Ti2 149.36(9) . 2_656
Ti6 O8 Ti7 149.28(11) . .
Ti5 O9 Ti4 99.36(9) . .
Ti5 O9 Ti8 98.43(8) . .
Ti4 O9 Ti8 109.15(8) . .
Ti3 O10 Ti4 99.24(8) . .
Ti3 O10 Ti9 98.79(7) . .
Ti4 O10 Ti9 109.47(8) . .
Ti3 O11 Ti9 103.87(8) . .
Ti3 O11 Ti2 100.69(8) . .
Ti9 O11 Ti2 147.98(10) . .
Ti9 O12 Ti8 149.49(10) 2_656 .
C4 O13 Ti3 136.05(17) . .
C2 O14 Ti3 135.92(17) . .
C15 O15 Ti5 136.36(17) . .
C13 O16 Ti5 136.57(18) . .
C23 O17 Ti2 158.3(2) . .
C26B O18 C26A 24.0(7) . .
C26B O18 Ti4 156.2(10) . .
C26A O18 Ti4 150.4(7) . .
C32 O19 Ti7 125.8(3) . .
C32 O19 Ti6 124.4(3) . 2_656
Ti7 O19 Ti6 109.19(8) . 2_656
C29 O20 Ti7 152.14(18) . .
C35B O21 C35A 30.3(4) . .
C35B O21 Ti6 129.0(3) . .
C35A O21 Ti6 142.6(4) . .
C38 O22 Ti8 154.4(2) . .
C41 O23 Ti8 122.27(16) . .
C41 O23 Ti9 126.77(16) . .
Ti8 O23 Ti9 109.89(8) . .
C44 O24 Ti9 132.42(17) . .
O25 N1 O26 123.1(3) . .
O25 N1 C9 118.0(4) . .
O26 N1 C9 118.9(3) . .
O28 N2 O27 123.5(2) . .
O28 N2 C20 118.3(3) . .
O27 N2 C20 118.2(2) . .
O14 C2 C3 123.5(2) . .
O14 C2 C1 115.8(2) . .
C3 C2 C1 120.7(2) . .
C4 C3 C2 119.9(2) . .
C4 C3 C6 120.7(2) . .
C2 C3 C6 119.4(2) . .
O13 C4 C3 123.9(2) . .
O13 C4 C5 116.3(2) . .
C3 C4 C5 119.9(2) . .
C11 C6 C7 118.3(3) . .
C11 C6 C3 121.1(3) . .
C7 C6 C3 120.6(2) . .
C8 C7 C6 121.5(3) . .
C9 C8 C7 118.5(3) . .
C8 C9 C10 122.6(3) . .
C8 C9 N1 118.4(3) . .
C10 C9 N1 119.0(3) . .
C9 C10 C11 118.3(3) . .
C6 C11 C10 120.9(3) . .
O16 C13 C14 123.7(2) . .
O16 C13 C12 115.3(2) . .
C14 C13 C12 121.0(2) . .
C15 C14 C13 120.1(2) . .
C15 C14 C17 120.8(2) . .
C13 C14 C17 119.0(2) . .
O15 C15 C14 123.6(2) . .
O15 C15 C16 115.0(2) . .
C14 C15 C16 121.4(2) . .
C22 C17 C18 119.1(2) . .
C22 C17 C14 120.2(2) . .
C18 C17 C14 120.7(2) . .
C19 C18 C17 120.9(3) . .
C20 C19 C18 118.0(3) . .
C21 C20 C19 122.9(2) . .
C21 C20 N2 118.7(3) . .
C19 C20 N2 118.4(3) . .
C20 C21 C22 118.2(3) . .
C21 C22 C17 120.9(3) . .
O17 C23 C25 109.5(3) . .
O17 C23 C24 109.5(3) . .
C25 C23 C24 114.0(3) . .
C28A C26A O18 114.7(14) . .
C28A C26A C27A 125.2(15) . .
O18 C26A C27A 108.8(12) . .
C28B C26B O18 128.4(16) . .
C28B C26B C27B 111.3(15) . .
O18 C26B C27B 102.8(9) . .
O20 C29 C31 109.8(2) . .
O20 C29 C30 109.0(2) . .
C31 C29 C30 112.6(2) . .
C34 C32 C33 132.4(4) . .
C34 C32 O19 115.1(4) . .
C33 C32 O19 112.1(3) . .
C36 C35A O21 116.6(7) . .
C36 C35A C37B 105.6(9) . .
O21 C35A C37B 97.3(9) . .
O21 C35B C37A 108.7(5) . .
O21 C35B C36 103.3(4) . .
C37A C35B C36 113.3(7) . .
C35A C36 C35B 28.1(4) . .
O22 C38 C39 108.9(3) . .
O22 C38 C40 109.1(3) . .
C39 C38 C40 113.5(3) . .
O23 C41 C43 109.1(2) . .
O23 C41 C42 110.7(2) . .
C43 C41 C42 114.1(3) . .
O24 C44 C46 109.5(2) . .
O24 C44 C45 109.5(2) . .
C46 C44 C45 112.7(3) . .
C48 C47 C52 119.4(5) . .
C49 C48 C47 120.9(4) . .
C48 C49 C50 119.6(4) . .
C49 C50 C51 120.6(5) . .
C52 C51 C50 121.2(4) . .
C51 C52 C47 118.4(4) . .
C67 C65 C66 120.3(6) 7_676 .
C53 C54 C55 120.1(6) . .
C56 C55 C54 119.6(5) . .
C55 C56 C57 120.5(5) . .
C58 C57 C56 119.0(6) . .
C53 C58 C57 119.9(5) . .
C59 C60 C61 118.3(12) . .
C62 C61 C60 120.9(9) . .
C61 C62 C63 122.2(8) . .
C64 C63 C62 117.4(9) . .
C63 C64 C59 120.8(8) . .
C54 C53 C58 120.9(5) . .
C65 C66 C67 120.3(6) . .
C65 C67 C66 119.4(7) 7_676 .
C60 C59 C64 120.5(9) . .
C61A C62A C63A 121.8(17) . .
C60A C61A C62A 123.2(19) . .
C61A C60A C59A 120(2) . .
C60A C59A C64A 127(2) . .
C62A C63A C64A 110(2) . .
C59A C64A C63A 118(2) . .

loop_
_geom_bond_atom_site_label_1
_geom_bond_atom_site_label_2
_geom_bond_distance
_geom_bond_site_symmetry_2
Ti1 O1 1.8233(17) 2_656
Ti1 O1 1.8233(17) .
Ti1 O2 1.8263(17) 2_656
Ti1 O2 1.8263(17) .
Ti2 O17 1.7707(17) .
Ti2 O3 1.9500(18) .
Ti2 O4 1.9541(18) .
Ti2 O11 1.9697(17) .
Ti2 O7 1.9709(18) 2_656
Ti2 O1 2.2202(17) .
Ti2 Ti5 2.9686(7) 2_656
Ti2 Ti3 2.9794(7) .
Ti2 Ti7 3.2821(7) .
Ti2 Ti6 3.3172(7) 2_656
Ti3 O11 1.8997(17) .
Ti3 O5 1.9016(18) .
Ti3 O10 1.9362(18) .
Ti3 O4 1.9477(18) .
Ti3 O13 2.0148(18) .
Ti3 O14 2.0502(19) .
Ti3 Ti4 2.9685(6) .
Ti3 Ti7 3.0352(7) .
Ti3 Ti9 3.0448(6) .
Ti4 O18 1.7724(19) .
Ti4 O6 1.9554(19) .
Ti4 O10 1.9606(18) .
Ti4 O9 1.9611(18) .
Ti4 O5 1.9748(18) .
Ti4 O2 2.1920(17) .
Ti4 Ti5 2.9690(7) .
Ti4 Ti8 3.2838(7) .
Ti4 Ti9 3.2936(6) .
Ti5 O6 1.8979(18) .
Ti5 O7 1.9105(17) .
Ti5 O9 1.9331(19) .
Ti5 O3 1.934(2) 2_656
Ti5 O16 2.0199(19) .
Ti5 O15 2.0310(18) .
Ti5 Ti2 2.9686(7) 2_656
Ti5 Ti6 3.0290(7) .
Ti5 Ti8 3.0308(7) .
Ti6 O8 1.7967(18) .
Ti6 O21 1.797(2) .
Ti6 O6 1.960(2) .
Ti6 O19 2.012(2) 2_656
Ti6 O3 2.0888(18) 2_656
Ti6 O1 2.2144(17) 2_656
Ti6 Ti7 3.2740(7) 2_656
Ti6 Ti2 3.3172(6) 2_656
Ti7 O20 1.7745(19) .
Ti7 O8 1.8421(18) .
Ti7 O5 1.9613(19) .
Ti7 O19 2.005(2) .
Ti7 O4 2.0618(17) .
Ti7 O1 2.1768(18) .
Ti7 Ti6 3.2740(7) 2_656
Ti8 O22 1.7730(18) .
Ti8 O12 1.8447(17) .
Ti8 O7 1.9544(18) .
Ti8 O23 2.0150(18) .
Ti8 O9 2.0680(18) .
Ti8 O2 2.1903(17) .
Ti8 Ti9 3.3124(7) .
Ti9 O12 1.7982(18) 2_656
Ti9 O24 1.7986(18) .
Ti9 O11 1.9673(17) .
Ti9 O23 2.0313(17) .
Ti9 O10 2.0726(18) .
Ti9 O2 2.2163(17) .
O1 Ti6 2.2144(17) 2_656
O3 Ti5 1.934(2) 2_656
O3 Ti6 2.0888(18) 2_656
O7 Ti2 1.9709(18) 2_656
O12 Ti9 1.7982(18) 2_656
O13 C4 1.282(3) .
O14 C2 1.268(3) .
O15 C15 1.279(3) .
O16 C13 1.280(3) .
O17 C23 1.404(3) .
O18 C26B 1.380(19) .
O18 C26A 1.423(16) .
O19 C32 1.459(3) .
O19 Ti6 2.012(2) 2_656
O20 C29 1.412(3) .
O21 C35B 1.455(6) .
O21 C35A 1.475(10) .
O22 C38 1.416(3) .
O23 C41 1.457(3) .
O24 C44 1.431(3) .
O25 N1 1.205(4) .
O26 N1 1.206(4) .
O27 N2 1.222(3) .
O28 N2 1.221(3) .
N1 C9 1.485(4) .
N2 C20 1.471(3) .
C1 C2 1.502(4) .
C2 C3 1.406(4) .
C3 C4 1.398(4) .
C3 C6 1.496(4) .
C4 C5 1.505(4) .
C6 C11 1.384(4) .
C6 C7 1.387(4) .
C7 C8 1.382(4) .
C8 C9 1.358(5) .
C9 C10 1.373(5) .
C10 C11 1.391(5) .
C12 C13 1.497(4) .
C13 C14 1.403(4) .
C14 C15 1.401(4) .
C14 C17 1.497(3) .
C15 C16 1.507(4) .
C17 C22 1.393(4) .
C17 C18 1.393(4) .
C18 C19 1.390(4) .
C19 C20 1.383(4) .
C20 C21 1.375(4) .
C21 C22 1.389(4) .
C23 C25 1.504(5) .
C23 C24 1.512(5) .
C26A C28A 1.41(2) .
C26A C27A 1.464(19) .
C26B C28B 1.274(18) .
C26B C27B 1.70(2) .
C29 C31 1.513(4) .
C29 C30 1.517(4) .
C32 C34 1.348(6) .
C32 C33 1.421(6) .
C35A C36 1.358(10) .
C35A C37B 1.515(15) .
C35B C37A 1.502(10) .
C35B C36 1.618(7) .
C38 C39 1.507(5) .
C38 C40 1.517(5) .
C41 C43 1.509(4) .
C41 C42 1.510(4) .
C44 C46 1.510(4) .
C44 C45 1.512(4) .
C47 C48 1.388(6) .
C47 C52 1.410(6) .
C48 C49 1.357(6) .
C49 C50 1.367(5) .
C50 C51 1.377(6) .
C51 C52 1.361(6) .
C65 C67 1.368(7) 7_676
C65 C66 1.375(9) .
C54 C53 1.353(7) .
C54 C55 1.402(7) .
C55 C56 1.376(8) .
C56 C57 1.395(7) .
C57 C58 1.391(7) .
C58 C53 1.388(8) .
C60 C59 1.351(12) .
C60 C61 1.387(15) .
C61 C62 1.327(15) .
C62 C63 1.396(14) .
C63 C64 1.345(12) .
C64 C59 1.407(13) .
C66 C67 1.391(8) .
C67 C65 1.368(7) 7_676
C62A C61A 1.36(3) .
C62A C63A 1.48(3) .
C61A C60A 1.28(3) .
C60A C59A 1.29(3) .
C59A C64A 1.37(4) .
C63A C64A 1.50(3) .
